data_7048237
loop_
_publ_author_name
'Kaur, Harpreet'
'Kumar, Rakesh'
'Kumar, Ajay'
'Krishnan, Venkata'
'Koner, Rik Rani'

_publ_section_title
;
 Trifunctional metal-organic platform for environmental remediation:
 structural features with peripheral hydroxyl groups facilitate
 adsorption, degradation and reduction processes.
;
_journal_issue 3
_journal_name_full 'Dalton transactions (Cambridge, England : 2003)'
_journal_page_first 915
_journal_page_last 927
_journal_paper_doi 10.1039/c8dt04180f
_journal_volume 48
_journal_year 2019
_chemical_formula_moiety 'C43 H30 Cd N4 O6'
_chemical_formula_sum 'C43 H30 Cd N4 O6'
_chemical_formula_weight 811.11
_space_group_crystal_system monoclinic
_space_group_IT_number 14
_space_group_name_Hall '-P 2ybc'
_space_group_name_H-M_alt 'P 1 21/c 1'
_symmetry_space_group_name_Hall '-P 2ybc'
_symmetry_space_group_name_H-M 'P 1 21/c 1'
_atom_sites_solution_hydrogens geom
_atom_sites_solution_primary direct
_atom_sites_solution_secondary difmap
_audit_creation_date 2018-07-11
_audit_creation_method
;
Olex2 1.2-ac21
(compiled 2015.09.16 svn.r134, GUI svn.r4998)
;
_audit_update_record
;
2018-07-15 deposited with the CCDC.
2018-11-22 downloaded from the CCDC.
;
_cell_angle_alpha 90.00
_cell_angle_beta 107.141(3)
_cell_angle_gamma 90.00
_cell_formula_units_Z 4
_cell_length_a 13.6269(3)
_cell_length_b 16.8816(4)
_cell_length_c 19.4131(5)
_cell_measurement_reflns_used 6844
_cell_measurement_temperature 293(2)
_cell_measurement_theta_max 66.8830
_cell_measurement_theta_min 2.6310
_cell_volume 4267.50(19)
_computing_cell_refinement 'CrysAlisPro 1.171.38.46 (Rigaku OD, 2015)'
_computing_data_collection 'CrysAlisPro 1.171.38.46 (Rigaku OD, 2015)'
_computing_data_reduction 'CrysAlisPro 1.171.38.46 (Rigaku OD, 2015)'
_computing_molecular_graphics 'Olex2 (Dolomanov et al., 2009)'
_computing_publication_material 'Olex2 (Dolomanov et al., 2009)'
_computing_structure_refinement 'ShelXL (Sheldrick, 2008)'
_computing_structure_solution 'ShelXT (Sheldrick, 2015)'
_diffrn_ambient_temperature 293(2)
_diffrn_detector 'CCD plate'
_diffrn_detector_area_resol_mean 15.9974
_diffrn_detector_type Eos
_diffrn_measured_fraction_theta_full 0.985
_diffrn_measured_fraction_theta_max 0.985
_diffrn_measurement_details
;
List of Runs (angles in degrees, time in seconds):

  # Type    Start    End  Width  t~exp~   \w     \q     \k     \f   Frames
#--------------------------------------------------------------------------
  1  \w    -50.00  62.00   1.00    1.00    --   25.57 -57.00   0.00  112
  2  \w      1.00  99.00   1.00    4.50    --   66.78 -94.00 -90.00   98
  3  \w     62.00 112.00   1.00   25.00    --  108.00-104.00-150.00   50
  4  \w     74.00 121.00   1.00   25.00    --  108.00 -21.00-120.00   47
  5  \w    127.00 177.00   1.00   25.00    --  108.00 -21.00-120.00   50
  6  \w    104.00 178.00   1.00   25.00    --  108.00  32.00 -30.00   74
  7  \w    118.00 169.00   1.00   25.00    --  108.00  43.00  60.00   51
  8  \w    146.00 178.00   1.00   25.00    --  108.00 104.00 150.00   32
  9  \w    100.00 137.00   1.00    4.50    --   66.78 111.00 -30.00   37
 10  \w     97.00 136.00   1.00    4.50    --   66.78 178.00-120.00   39
 11  \w     63.00 131.00   1.00    4.50    --   66.78  61.00  60.00   68
 12  \w     66.00  92.00   1.00   25.00    --  108.00  43.00  60.00   26
 13  \w     43.00  91.00   1.00   25.00    --  108.00  32.00 -30.00   48
 14  \w     26.00  53.00   1.00   25.00    --  108.00 -21.00-120.00   27
 15  \w     38.00 143.00   1.00   25.00    --  108.00 -65.00-180.00  105
 16  \w     52.00  89.00   1.00   25.00    --  108.00-104.00-180.00   37
 17  \w     30.00  61.00   1.00   25.00    --  108.00-104.00-150.00   31
 18  \w     23.00  50.00   1.00   25.00    --  108.00-104.00-180.00   27
 19  \w    -13.00 106.00   1.00    4.50    --   66.78 -45.00 -90.00  119
 20  \w    103.00 146.00   1.00   25.00    --  108.00 -54.00  30.00   43
 21  \w     31.00  87.00   1.00   25.00    --  108.00 -54.00  30.00   56
 22  \w    -49.00  57.00   1.00    1.00    --   25.57 -57.00  90.00  106
;
_diffrn_measurement_device 'four-circle diffractometer'
_diffrn_measurement_device_type 'SuperNova, Dual, Cu at zero, Eos'
_diffrn_measurement_method '\w scans'
_diffrn_orient_matrix_type 'CrysAlisPro convention (1999,Acta A55,543-557)'
_diffrn_orient_matrix_UB_11 -0.0506937000
_diffrn_orient_matrix_UB_12 0.0264252000
_diffrn_orient_matrix_UB_13 -0.0784019000
_diffrn_orient_matrix_UB_21 0.1054185000
_diffrn_orient_matrix_UB_22 -0.0021634000
_diffrn_orient_matrix_UB_23 -0.0142256000
_diffrn_orient_matrix_UB_31 -0.0179511000
_diffrn_orient_matrix_UB_32 -0.0872870000
_diffrn_orient_matrix_UB_33 -0.0233919000
_diffrn_radiation_monochromator mirror
_diffrn_radiation_probe x-ray
_diffrn_radiation_type CuK\a
_diffrn_radiation_wavelength 1.54184
_diffrn_reflns_av_R_equivalents 0.0279
_diffrn_reflns_av_unetI/netI 0.0350
_diffrn_reflns_limit_h_max 15
_diffrn_reflns_limit_h_min -16
_diffrn_reflns_limit_k_max 13
_diffrn_reflns_limit_k_min -19
_diffrn_reflns_limit_l_max 22
_diffrn_reflns_limit_l_min -23
_diffrn_reflns_number 15192
_diffrn_reflns_theta_full 66.93
_diffrn_reflns_theta_max 66.93
_diffrn_reflns_theta_min 3.54
_diffrn_source 'micro-focus sealed X-ray tube'
_diffrn_source_type 'SuperNova (Cu) X-ray Source'
_exptl_absorpt_coefficient_mu 4.490
_exptl_absorpt_correction_T_max 1.000
_exptl_absorpt_correction_T_min 0.426
_exptl_absorpt_correction_type gaussian
_exptl_absorpt_process_details
;
CrysAlisPro 1.171.38.46 (Rigaku Oxford Diffraction, 2015)
Numerical absorption correction based on gaussian integration over
            a multifaceted crystal model
Empirical absorption correction using spherical harmonics,
 implemented in SCALE3 ABSPACK scaling algorithm.
;
_exptl_crystal_density_diffrn 1.262
_exptl_crystal_density_method 'not measured'
_exptl_crystal_description monoclinic
_exptl_crystal_F_000 1648
_exptl_crystal_size_max 0.247
_exptl_crystal_size_mid 0.147
_exptl_crystal_size_min 0.111
_refine_diff_density_max 0.800
_refine_diff_density_min -0.491
_refine_diff_density_rms 0.053
_refine_ls_extinction_method none
_refine_ls_goodness_of_fit_ref 1.078
_refine_ls_hydrogen_treatment constr
_refine_ls_matrix_type full
_refine_ls_number_parameters 489
_refine_ls_number_reflns 7484
_refine_ls_number_restraints 0
_refine_ls_restrained_S_all 1.078
_refine_ls_R_factor_all 0.0384
_refine_ls_R_factor_gt 0.0331
_refine_ls_shift/su_max 0.002
_refine_ls_shift/su_mean 0.000
_refine_ls_structure_factor_coef Fsqd
_refine_ls_weighting_details 'calc w=1/[\s^2^(Fo^2^)+(0.0541P)^2^+0.4932P] where P=(Fo^2^+2Fc^2^)/3'
_refine_ls_weighting_scheme calc
_refine_ls_wR_factor_gt 0.0889
_refine_ls_wR_factor_ref 0.0945
_reflns_number_gt 6552
_reflns_number_total 7484
_reflns_threshold_expression >2sigma(I)
_cod_data_source_file c8dt04180f2.cif
_cod_data_source_block cd_112_rt_cu
_cod_depositor_comments 'Adding full bibliography for 7048237.cif.'
_cod_original_cell_volume 4267.52(19)
_cod_database_code 7048237
_chemical_oxdiff_formula 'C172 H120 Cd4 N16 O24'
_reflns_odcompleteness_completeness 98.09
_reflns_odcompleteness_iscentric 1
_reflns_odcompleteness_theta 66.97
_olex2_refinement_description
;
1. Fixed Uiso
 At 1.2 times of:
  All C(H) groups, All C(H,H) groups
 At 1.5 times of:
  All O(H) groups
2.a Secondary CH2 refined with riding coordinates:
 C12(H12A,H12B)
2.b Aromatic/amide H refined with riding coordinates:
 C47(H47), C16(H16), C9(H9), C44(H44), C48(H48), C45(H45), C4(H4), C21(H21),
 C35(H35), C53(H53), C41(H41), C54(H54), C51(H51), C32(H32), C42(H42), C18(H18),
  C36(H36), C7(H7), C50(H50), C5(H5), C20(H20), C33(H33), C19(H19), C6(H6),
 C39(H39), C38(H38)
2.c Idealised tetrahedral OH refined as rotating group:
 O30(H30), O26(H26)
;
_olex2_date_sample_data_collection 2017-12-20
_olex2_submission_special_instructions 'No special instructions were received'
_oxdiff_exptl_absorpt_empirical_details
;
Empirical correction (ABSPACK) includes:
- Absorption correction using spherical harmonics
- Frame scaling
;
_oxdiff_exptl_absorpt_empirical_full_max 1.635
_oxdiff_exptl_absorpt_empirical_full_min 0.775

loop_
_space_group_symop_id
_space_group_symop_operation_xyz
1 'x, y, z'
2 '-x, y+1/2, -z+1/2'
3 '-x, -y, -z'
4 'x, -y-1/2, z-1/2'

loop_
_atom_site_label
_atom_site_type_symbol
_atom_site_fract_x
_atom_site_fract_y
_atom_site_fract_z
_atom_site_U_iso_or_equiv
_atom_site_adp_type
_atom_site_occupancy
_atom_site_calc_flag
_atom_site_refinement_flags_posn
Cd1 Cd 0.260720(10) 0.329494(10) 0.337215(9) 0.05100(8) Uani 1 d .
O30 O 0.93072(15) 0.31922(13) 0.73362(11) 0.0660(5) Uani 1 d .
H30 H 0.9847 0.3060 0.7632 0.099 Uiso 1 calc GR
O25 O 0.38908(14) 0.35849(13) 0.44231(10) 0.0652(5) Uani 1 d .
O24 O 0.30001(13) 0.25483(13) 0.45698(11) 0.0654(5) Uani 1 d .
O26 O 0.56550(14) 0.38624(12) 0.52235(11) 0.0668(5) Uani 1 d .
H26 H 0.5152 0.3896 0.4867 0.100 Uiso 1 calc GR
O29 O 1.10949(15) 0.26062(14) 0.78213(11) 0.0719(5) Uani 1 d .
O28 O 1.16991(17) 0.18068(15) 0.71534(13) 0.0795(6) Uani 1 d .
N31 N 0.13062(15) 0.39766(14) 0.36763(13) 0.0608(5) Uani 1 d .
N43 N 0.67650(16) -0.05371(14) 0.20767(12) 0.0582(5) Uani 1 d .
N49 N 0.37957(18) 0.23770(14) 0.31543(13) 0.0627(5) Uani 1 d .
C13 C 0.64810(18) 0.29249(16) 0.60999(13) 0.0540(5) Uani 1 d .
C46 C 0.57218(18) 0.06768(15) 0.25491(14) 0.0550(5) Uani 1 d .
C2 C 0.83676(18) 0.29715(15) 0.61164(13) 0.0536(5) Uani 1 d .
C11 C 0.92571(18) 0.28720(15) 0.66850(13) 0.0540(5) Uani 1 d .
C23 C 0.37788(18) 0.29640(17) 0.47682(13) 0.0550(5) Uani 1 d .
C52 C 0.51005(19) 0.12880(15) 0.27812(14) 0.0562(5) Uani 1 d .
C3 C 0.83427(19) 0.26667(16) 0.54255(13) 0.0575(6) Uani 1 d .
C22 C 0.64254(19) 0.22240(17) 0.64940(13) 0.0562(5) Uani 1 d .
C17 C 0.5515(2) 0.17612(16) 0.63043(14) 0.0583(6) Uani 1 d .
C47 C 0.5495(2) 0.04809(17) 0.18249(15) 0.0618(6) Uani 1 d .
H47 H 0.4983 0.0753 0.1483 0.074 Uiso 1 calc R
N37 N -0.3018(2) 0.5910(2) 0.4241(2) 0.0880(8) Uani 1 d .
C15 C 0.46876(17) 0.27174(15) 0.53872(12) 0.0511(5) Uani 1 d .
C16 C 0.46624(19) 0.20219(17) 0.57420(14) 0.0579(6) Uani 1 d .
H16 H 0.4070 0.1714 0.5610 0.069 Uiso 1 calc R
C40 C -0.12949(19) 0.51345(16) 0.40393(15) 0.0591(6) Uani 1 d .
C34 C -0.03897(18) 0.47322(15) 0.39163(14) 0.0558(5) Uani 1 d .
C9 C 1.0068(2) 0.21304(18) 0.59368(16) 0.0646(6) Uani 1 d .
H9 H 1.0625 0.1845 0.5885 0.077 Uiso 1 calc R
C10 C 1.01026(18) 0.24298(15) 0.65961(14) 0.0566(6) Uani 1 d .
C44 C 0.7006(2) -0.03340(18) 0.27720(15) 0.0630(6) Uani 1 d .
H44 H 0.7529 -0.0610 0.3101 0.076 Uiso 1 calc R
C48 C 0.6025(2) -0.01147(18) 0.16157(15) 0.0622(6) Uani 1 d .
H48 H 0.5863 -0.0233 0.1127 0.075 Uiso 1 calc R
C14 C 0.5610(2) 0.31763(15) 0.55725(14) 0.0538(5) Uani 1 d .
C12 C 0.74609(19) 0.34039(16) 0.62446(15) 0.0578(6) Uani 1 d .
H12A H 0.7654 0.3582 0.6742 0.069 Uiso 1 calc R
H12B H 0.7320 0.3871 0.5941 0.069 Uiso 1 calc R
C27 C 1.10238(19) 0.22788(17) 0.72297(15) 0.0622(6) Uani 1 d .
C45 C 0.6516(2) 0.02680(18) 0.30255(15) 0.0646(6) Uani 1 d .
H45 H 0.6719 0.0397 0.3513 0.078 Uiso 1 calc R
C8 C 0.9201(2) 0.22461(18) 0.53308(15) 0.0638(6) Uani 1 d .
C4 C 0.7485(2) 0.2769(2) 0.48019(15) 0.0675(7) Uani 1 d .
H4 H 0.6910 0.3040 0.4841 0.081 Uiso 1 calc R
C21 C 0.7246(2) 0.1971(2) 0.70957(15) 0.0696(7) Uani 1 d .
H21 H 0.7849 0.2265 0.7235 0.083 Uiso 1 calc R
C35 C -0.0037(3) 0.4014(2) 0.4223(2) 0.0789(9) Uani 1 d .
H35 H -0.0363 0.3763 0.4521 0.095 Uiso 1 calc R
C53 C 0.4685(3) 0.1917(2) 0.2352(2) 0.0799(9) Uani 1 d .
H53 H 0.4834 0.1991 0.1918 0.096 Uiso 1 calc R
C41 C -0.1958(2) 0.4765(2) 0.43404(19) 0.0736(8) Uani 1 d .
H41 H -0.1849 0.4239 0.4485 0.088 Uiso 1 calc R
C54 C 0.4052(3) 0.2441(2) 0.25524(19) 0.0802(9) Uani 1 d .
H54 H 0.3789 0.2864 0.2248 0.096 Uiso 1 calc R
C51 C 0.4875(3) 0.1230(2) 0.34285(18) 0.0836(10) Uani 1 d .
H51 H 0.5165 0.0830 0.3754 0.100 Uiso 1 calc R
C32 C 0.0975(3) 0.4676(2) 0.3380(2) 0.0804(9) Uani 1 d .
H32 H 0.1327 0.4915 0.3090 0.096 Uiso 1 calc R
C42 C -0.2796(3) 0.5172(2) 0.4431(2) 0.0850(9) Uani 1 d .
H42 H -0.3229 0.4903 0.4642 0.102 Uiso 1 calc R
C18 C 0.5463(3) 0.1068(2) 0.67001(19) 0.0793(8) Uani 1 d .
H18 H 0.4874 0.0758 0.6567 0.095 Uiso 1 calc R
C36 C 0.0807(3) 0.3665(2) 0.4085(2) 0.0780(9) Uani 1 d .
H36 H 0.1029 0.3178 0.4298 0.094 Uiso 1 calc R
C7 C 0.9168(3) 0.1949(3) 0.46447(19) 0.0842(9) Uani 1 d .
H7 H 0.9727 0.1669 0.4590 0.101 Uiso 1 calc R
C50 C 0.4214(4) 0.1771(2) 0.3586(2) 0.0849(10) Uani 1 d .
H50 H 0.4050 0.1713 0.4016 0.102 Uiso 1 calc R
C5 C 0.7492(3) 0.2474(2) 0.41453(16) 0.0837(10) Uani 1 d .
H5 H 0.6920 0.2549 0.3747 0.100 Uiso 1 calc R
C20 C 0.7164(3) 0.1309(2) 0.74685(19) 0.0865(10) Uani 1 d .
H20 H 0.7711 0.1156 0.7860 0.104 Uiso 1 calc R
C33 C 0.0139(3) 0.5062(2) 0.3481(2) 0.0793(9) Uani 1 d .
H33 H -0.0070 0.5545 0.3255 0.095 Uiso 1 calc R
C19 C 0.6264(3) 0.0847(2) 0.7273(2) 0.0931(11) Uani 1 d .
H19 H 0.6216 0.0394 0.7534 0.112 Uiso 1 calc R
C6 C 0.8335(3) 0.2065(3) 0.40627(18) 0.0896(10) Uani 1 d .
H6 H 0.8330 0.1873 0.3613 0.107 Uiso 1 calc R
C39 C -0.1510(3) 0.5919(2) 0.3856(3) 0.1039(14) Uani 1 d .
H39 H -0.1082 0.6208 0.3654 0.125 Uiso 1 calc R
C38 C -0.2362(4) 0.6277(3) 0.3973(4) 0.1166(17) Uani 1 d .
H38 H -0.2477 0.6810 0.3854 0.140 Uiso 1 calc R

loop_
_atom_site_aniso_label
_atom_site_aniso_U_11
_atom_site_aniso_U_22
_atom_site_aniso_U_33
_atom_site_aniso_U_23
_atom_site_aniso_U_13
_atom_site_aniso_U_12
Cd1 0.03221(10) 0.06186(12) 0.05365(11) -0.00375(6) 0.00444(7) 0.00008(6)
O30 0.0499(10) 0.0787(12) 0.0572(10) -0.0033(9) -0.0032(8) 0.0055(8)
O25 0.0491(9) 0.0753(12) 0.0606(10) 0.0096(9) -0.0004(8) 0.0031(8)
O24 0.0407(8) 0.0810(12) 0.0673(10) -0.0077(9) 0.0048(7) -0.0017(8)
O26 0.0473(9) 0.0671(11) 0.0722(11) 0.0193(9) -0.0039(8) -0.0008(8)
O29 0.0502(9) 0.0855(13) 0.0638(11) 0.0022(10) -0.0086(8) 0.0040(9)
O28 0.0507(11) 0.0952(15) 0.0797(14) 0.0067(11) -0.0008(10) 0.0191(10)
N31 0.0385(9) 0.0692(13) 0.0722(13) -0.0018(10) 0.0126(9) 0.0036(9)
N43 0.0462(10) 0.0635(12) 0.0628(12) 0.0005(10) 0.0131(9) 0.0067(9)
N49 0.0586(12) 0.0653(13) 0.0655(12) -0.0006(10) 0.0201(10) 0.0082(10)
C13 0.0422(11) 0.0620(13) 0.0513(12) 0.0032(10) 0.0035(9) 0.0026(10)
C46 0.0459(11) 0.0579(13) 0.0622(13) 0.0000(11) 0.0173(10) -0.0014(10)
C2 0.0409(11) 0.0558(12) 0.0548(12) 0.0097(10) -0.0004(9) -0.0046(9)
C11 0.0439(11) 0.0556(12) 0.0534(12) 0.0075(10) 0.0004(9) -0.0039(10)
C23 0.0420(12) 0.0702(15) 0.0495(12) -0.0110(11) 0.0079(10) 0.0039(11)
C52 0.0501(12) 0.0556(13) 0.0625(13) -0.0015(11) 0.0161(10) -0.0008(10)
C3 0.0473(12) 0.0628(14) 0.0536(12) 0.0100(11) 0.0014(10) -0.0091(10)
C22 0.0493(12) 0.0661(14) 0.0492(11) 0.0057(10) 0.0084(10) 0.0029(11)
C17 0.0548(14) 0.0655(15) 0.0524(13) 0.0052(10) 0.0123(11) 0.0005(11)
C47 0.0556(13) 0.0677(15) 0.0602(13) 0.0065(12) 0.0141(11) 0.0102(12)
N37 0.0684(15) 0.0897(19) 0.111(2) -0.0099(17) 0.0345(15) 0.0158(14)
C15 0.0390(10) 0.0637(13) 0.0466(11) -0.0022(10) 0.0063(9) 0.0031(10)
C16 0.0463(12) 0.0684(15) 0.0572(13) -0.0026(11) 0.0126(10) -0.0037(11)
C40 0.0481(12) 0.0588(13) 0.0696(14) -0.0053(11) 0.0162(11) -0.0008(10)
C34 0.0422(11) 0.0578(13) 0.0646(14) -0.0053(11) 0.0115(10) -0.0028(10)
C9 0.0518(13) 0.0659(15) 0.0703(16) 0.0044(13) 0.0094(12) 0.0058(12)
C10 0.0432(11) 0.0589(13) 0.0582(13) 0.0083(11) 0.0000(10) -0.0019(10)
C44 0.0481(12) 0.0717(16) 0.0618(14) -0.0021(12) 0.0049(11) 0.0097(11)
C48 0.0585(14) 0.0685(15) 0.0556(13) 0.0002(11) 0.0107(11) 0.0139(12)
C14 0.0444(12) 0.0584(13) 0.0522(12) 0.0049(10) 0.0043(10) 0.0025(10)
C12 0.0412(12) 0.0616(14) 0.0593(13) 0.0049(11) -0.0025(10) -0.0008(10)
C27 0.0415(12) 0.0688(15) 0.0655(15) 0.0100(12) -0.0008(11) 0.0003(11)
C45 0.0578(14) 0.0712(16) 0.0598(14) -0.0069(12) 0.0094(11) 0.0078(12)
C8 0.0571(14) 0.0683(15) 0.0604(14) 0.0021(12) 0.0087(11) -0.0034(12)
C4 0.0534(13) 0.0840(18) 0.0547(13) 0.0142(13) -0.0002(11) -0.0079(13)
C21 0.0558(14) 0.0884(19) 0.0555(14) 0.0167(14) 0.0024(12) 0.0029(14)
C35 0.0737(18) 0.0752(18) 0.101(2) 0.0243(17) 0.0467(17) 0.0163(15)
C53 0.096(2) 0.0766(18) 0.084(2) 0.0194(16) 0.0526(19) 0.0253(17)
C41 0.0663(16) 0.0702(17) 0.093(2) 0.0070(15) 0.0372(16) 0.0049(14)
C54 0.098(2) 0.0735(18) 0.0796(19) 0.0174(15) 0.0419(18) 0.0285(17)
C51 0.110(3) 0.080(2) 0.0654(16) 0.0103(15) 0.0338(17) 0.0367(19)
C32 0.0669(17) 0.0724(18) 0.115(3) 0.0138(18) 0.0469(18) 0.0059(14)
C42 0.0653(17) 0.096(2) 0.104(2) 0.004(2) 0.0409(17) 0.0072(17)
C18 0.0750(18) 0.0800(19) 0.0821(19) 0.0194(16) 0.0217(16) -0.0079(15)
C36 0.0712(18) 0.0754(18) 0.095(2) 0.0265(17) 0.0355(16) 0.0231(15)
C7 0.084(2) 0.096(2) 0.0692(18) -0.0079(17) 0.0171(16) 0.0018(19)
C50 0.113(3) 0.083(2) 0.0709(19) 0.0076(15) 0.046(2) 0.0300(19)
C5 0.074(2) 0.110(3) 0.0536(15) 0.0079(16) -0.0020(14) -0.0209(19)
C20 0.0743(19) 0.102(3) 0.0712(18) 0.0344(18) 0.0029(15) 0.0035(18)
C33 0.0715(18) 0.0653(16) 0.113(2) 0.0167(17) 0.0450(18) 0.0116(14)
C19 0.091(2) 0.094(2) 0.086(2) 0.0415(19) 0.0131(18) -0.0057(19)
C6 0.093(2) 0.114(3) 0.0553(16) -0.0081(17) 0.0118(16) -0.010(2)
C39 0.081(2) 0.075(2) 0.175(4) 0.027(2) 0.066(3) 0.0170(18)
C38 0.096(3) 0.075(2) 0.196(5) 0.021(3) 0.070(3) 0.027(2)

loop_
_atom_type_symbol
_atom_type_description
_atom_type_scat_dispersion_real
_atom_type_scat_dispersion_imag
_atom_type_scat_source
C C 0.0181 0.0091 'International Tables Vol C Tables 4.2.6.8 and 6.1.1.4'
H H 0.0000 0.0000 'International Tables Vol C Tables 4.2.6.8 and 6.1.1.4'
Cd Cd 0.1185 4.6533 'International Tables Vol C Tables 4.2.6.8 and 6.1.1.4'
N N 0.0311 0.0180 'International Tables Vol C Tables 4.2.6.8 and 6.1.1.4'
O O 0.0492 0.0322 'International Tables Vol C Tables 4.2.6.8 and 6.1.1.4'

loop_
_exptl_crystal_face_index_h
_exptl_crystal_face_index_k
_exptl_crystal_face_index_l
_exptl_crystal_face_perp_dist
0 10 3 0.0837
-4 -4 12 0.0695
8 4 -4 0.1205
-7 -5 8 0.0990
7 -5 -8 0.0756
1 10 4 0.0860
1 -1 -12 0.0586
8 3 2 0.1298
-3 -3 -9 0.0659
-4 9 -3 0.0656
0 -8 -8 0.0535
6 -8 -2 0.0777
-4 10 2 0.0682
-8 -2 -1 0.1230
5 -4 -11 0.0664
-2 3 -10 0.0558
2 -9 6 0.0607
2 -3 10 0.0623
-1 -11 -3 0.0623
0 -7 9 0.0638
-6 6 8 0.0869
-1 1 12 0.0524
0 7 -9 0.0638

loop_
_geom_angle_atom_site_label_1
_geom_angle_atom_site_label_2
_geom_angle_atom_site_label_3
_geom_angle
_geom_angle_site_symmetry_1
_geom_angle_site_symmetry_3
O25 Cd1 O24 53.27(7) . .
O25 Cd1 O29 144.02(7) . 4_465
O25 Cd1 O28 161.34(8) . 4_465
O25 Cd1 N31 96.08(8) . .
O25 Cd1 N43 83.64(7) . 2_655
O25 Cd1 N49 85.23(8) . .
O29 Cd1 O24 90.81(6) 4_465 .
O28 Cd1 O24 142.41(7) 4_465 .
O28 Cd1 O29 53.43(8) 4_465 4_465
O28 Cd1 N31 94.45(9) 4_465 .
O28 Cd1 N43 80.34(8) 4_465 2_655
O28 Cd1 N49 87.53(9) 4_465 .
N31 Cd1 O24 89.09(7) . .
N31 Cd1 O29 79.53(8) . 4_465
N31 Cd1 N43 93.74(8) . 2_655
N31 Cd1 N49 168.43(9) . .
N43 Cd1 O24 136.84(7) 2_655 .
N43 Cd1 O29 132.07(7) 2_655 4_465
N49 Cd1 O24 82.47(7) . .
N49 Cd1 O29 92.62(8) . 4_465
N49 Cd1 N43 97.84(8) . 2_655
C11 O30 H30 109.5 . .
C23 O25 Cd1 96.47(15) . .
C23 O24 Cd1 86.21(17) . .
C14 O26 H26 109.5 . .
C27 O29 Cd1 87.45(16) . 4_666
C27 O28 Cd1 96.60(19) . 4_666
C32 N31 Cd1 120.9(2) . .
C36 N31 Cd1 122.0(2) . .
C36 N31 C32 116.8(3) . .
C44 N43 Cd1 124.52(17) . 2_645
C44 N43 C48 116.8(2) . .
C48 N43 Cd1 118.10(18) . 2_645
C54 N49 Cd1 118.6(2) . .
C54 N49 C50 116.2(3) . .
C50 N49 Cd1 125.1(2) . .
C22 C13 C12 121.9(2) . .
C14 C13 C22 118.8(2) . .
C14 C13 C12 119.3(2) . .
C47 C46 C52 119.7(2) . .
C45 C46 C52 123.2(2) . .
C45 C46 C47 117.1(2) . .
C11 C2 C3 118.5(2) . .
C11 C2 C12 119.4(2) . .
C3 C2 C12 122.2(2) . .
O30 C11 C2 119.0(2) . .
O30 C11 C10 120.0(2) . .
C2 C11 C10 121.0(2) . .
O25 C23 C15 116.6(2) . .
O24 C23 O25 121.8(2) . .
O24 C23 C15 121.3(3) . .
C53 C52 C46 121.7(3) . .
C53 C52 C51 116.6(3) . .
C51 C52 C46 121.7(2) . .
C8 C3 C2 120.5(2) . .
C4 C3 C2 122.8(3) . .
C4 C3 C8 116.7(3) . .
C13 C22 C21 122.5(3) . .
C17 C22 C13 119.9(2) . .
C17 C22 C21 117.5(3) . .
C16 C17 C22 119.1(2) . .
C16 C17 C18 121.2(3) . .
C18 C17 C22 119.6(3) . .
C46 C47 H47 120.1 . .
C48 C47 C46 119.7(2) . .
C48 C47 H47 120.1 . .
C42 N37 C38 115.6(3) . .
C16 C15 C23 120.1(2) . .
C16 C15 C14 119.3(2) . .
C14 C15 C23 120.4(2) . .
C17 C16 H16 119.3 . .
C15 C16 C17 121.4(2) . .
C15 C16 H16 119.3 . .
C41 C40 C34 123.1(3) . .
C41 C40 C39 115.6(3) . .
C39 C40 C34 121.3(3) . .
C35 C34 C40 122.3(3) . .
C35 C34 C33 116.3(3) . .
C33 C34 C40 121.5(3) . .
C10 C9 H9 119.4 . .
C10 C9 C8 121.3(3) . .
C8 C9 H9 119.4 . .
C11 C10 C27 120.1(2) . .
C9 C10 C11 120.1(2) . .
C9 C10 C27 119.8(3) . .
N43 C44 H44 118.4 . .
N43 C44 C45 123.1(2) . .
C45 C44 H44 118.4 . .
N43 C48 C47 123.5(3) . .
N43 C48 H48 118.2 . .
C47 C48 H48 118.2 . .
O26 C14 C13 118.5(2) . .
O26 C14 C15 120.3(2) . .
C13 C14 C15 121.2(2) . .
C13 C12 C2 115.4(2) . .
C13 C12 H12A 108.4 . .
C13 C12 H12B 108.4 . .
C2 C12 H12A 108.4 . .
C2 C12 H12B 108.4 . .
H12A C12 H12B 107.5 . .
O29 C27 O28 121.7(2) . .
O29 C27 C10 119.8(3) . .
O28 C27 C10 118.4(3) . .
C46 C45 C44 119.6(3) . .
C46 C45 H45 120.2 . .
C44 C45 H45 120.2 . .
C9 C8 C3 118.5(3) . .
C7 C8 C3 120.0(3) . .
C7 C8 C9 121.5(3) . .
C3 C4 H4 119.4 . .
C5 C4 C3 121.2(3) . .
C5 C4 H4 119.4 . .
C22 C21 H21 119.4 . .
C20 C21 C22 121.2(3) . .
C20 C21 H21 119.4 . .
C34 C35 H35 120.1 . .
C34 C35 C36 119.7(3) . .
C36 C35 H35 120.1 . .
C52 C53 H53 119.7 . .
C52 C53 C54 120.7(3) . .
C54 C53 H53 119.7 . .
C40 C41 H41 119.9 . .
C40 C41 C42 120.1(3) . .
C42 C41 H41 119.9 . .
N49 C54 C53 123.6(3) . .
N49 C54 H54 118.2 . .
C53 C54 H54 118.2 . .
C52 C51 H51 120.4 . .
C50 C51 C52 119.3(3) . .
C50 C51 H51 120.4 . .
N31 C32 H32 118.5 . .
N31 C32 C33 123.1(3) . .
C33 C32 H32 118.5 . .
N37 C42 C41 124.5(3) . .
N37 C42 H42 117.8 . .
C41 C42 H42 117.8 . .
C17 C18 H18 119.5 . .
C19 C18 C17 121.1(3) . .
C19 C18 H18 119.5 . .
N31 C36 C35 124.0(3) . .
N31 C36 H36 118.0 . .
C35 C36 H36 118.0 . .
C8 C7 H7 119.3 . .
C6 C7 C8 121.3(4) . .
C6 C7 H7 119.3 . .
N49 C50 C51 123.5(3) . .
N49 C50 H50 118.2 . .
C51 C50 H50 118.2 . .
C4 C5 H5 119.3 . .
C4 C5 C6 121.3(3) . .
C6 C5 H5 119.3 . .
C21 C20 H20 119.5 . .
C21 C20 C19 121.0(3) . .
C19 C20 H20 119.5 . .
C34 C33 H33 120.0 . .
C32 C33 C34 120.1(3) . .
C32 C33 H33 120.0 . .
C18 C19 C20 119.5(3) . .
C18 C19 H19 120.2 . .
C20 C19 H19 120.2 . .
C7 C6 C5 119.5(3) . .
C7 C6 H6 120.3 . .
C5 C6 H6 120.3 . .
C40 C39 H39 120.0 . .
C40 C39 C38 120.0(4) . .
C38 C39 H39 120.0 . .
N37 C38 C39 124.0(4) . .
N37 C38 H38 118.0 . .
C39 C38 H38 118.0 . .

loop_
_geom_bond_atom_site_label_1
_geom_bond_atom_site_label_2
_geom_bond_distance
_geom_bond_site_symmetry_2
Cd1 O25 2.3148(18) .
Cd1 O24 2.559(2) .
Cd1 O29 2.5310(19) 4_465
Cd1 O28 2.331(2) 4_465
Cd1 N31 2.331(2) .
Cd1 N43 2.412(2) 2_655
Cd1 N49 2.368(2) .
O30 H30 0.8200 .
O30 C11 1.358(3) .
O25 C23 1.277(4) .
O24 C23 1.235(3) .
O26 H26 0.8200 .
O26 C14 1.352(3) .
O29 Cd1 2.5310(19) 4_666
O29 C27 1.252(4) .
O28 Cd1 2.331(2) 4_666
O28 C27 1.259(4) .
N31 C32 1.333(4) .
N31 C36 1.299(4) .
N43 Cd1 2.412(2) 2_645
N43 C44 1.336(4) .
N43 C48 1.340(3) .
N49 C54 1.319(4) .
N49 C50 1.338(4) .
C13 C22 1.423(4) .
C13 C14 1.386(3) .
C13 C12 1.515(3) .
C46 C52 1.486(4) .
C46 C47 1.388(4) .
C46 C45 1.383(4) .
C2 C11 1.388(3) .
C2 C3 1.428(4) .
C2 C12 1.517(4) .
C11 C10 1.425(4) .
C23 C15 1.508(3) .
C52 C53 1.366(4) .
C52 C51 1.383(4) .
C3 C8 1.425(4) .
C3 C4 1.424(3) .
C22 C17 1.420(4) .
C22 C21 1.424(4) .
C17 C16 1.409(4) .
C17 C18 1.413(4) .
C47 H47 0.9300 .
C47 C48 1.368(4) .
N37 C42 1.309(5) .
N37 C38 1.316(6) .
C15 C16 1.367(4) .
C15 C14 1.430(4) .
C16 H16 0.9300 .
C40 C34 1.488(4) .
C40 C41 1.364(4) .
C40 C39 1.381(5) .
C34 C35 1.373(4) .
C34 C33 1.379(4) .
C9 H9 0.9300 .
C9 C10 1.364(4) .
C9 C8 1.414(4) .
C10 C27 1.498(3) .
C44 H44 0.9300 .
C44 C45 1.384(4) .
C48 H48 0.9300 .
C12 H12A 0.9700 .
C12 H12B 0.9700 .
C45 H45 0.9300 .
C8 C7 1.411(5) .
C4 H4 0.9300 .
C4 C5 1.371(5) .
C21 H21 0.9300 .
C21 C20 1.354(5) .
C35 H35 0.9300 .
C35 C36 1.387(4) .
C53 H53 0.9300 .
C53 C54 1.369(4) .
C41 H41 0.9300 .
C41 C42 1.388(5) .
C54 H54 0.9300 .
C51 H51 0.9300 .
C51 C50 1.380(5) .
C32 H32 0.9300 .
C32 C33 1.375(4) .
C42 H42 0.9300 .
C18 H18 0.9300 .
C18 C19 1.360(5) .
C36 H36 0.9300 .
C7 H7 0.9300 .
C7 C6 1.359(5) .
C50 H50 0.9300 .
C5 H5 0.9300 .
C5 C6 1.390(6) .
C20 H20 0.9300 .
C20 C19 1.408(5) .
C33 H33 0.9300 .
C19 H19 0.9300 .
C6 H6 0.9300 .
C39 H39 0.9300 .
C39 C38 1.385(5) .
C38 H38 0.9300 .

loop_
_geom_torsion_atom_site_label_1
_geom_torsion_atom_site_label_2
_geom_torsion_atom_site_label_3
_geom_torsion_atom_site_label_4
_geom_torsion
_geom_torsion_site_symmetry_1
Cd1 O25 C23 O24 -16.2(3) .
Cd1 O25 C23 C15 157.92(18) .
Cd1 O24 C23 O25 14.5(2) .
Cd1 O24 C23 C15 -159.3(2) .
Cd1 O29 C27 O28 -8.7(3) 4_666
Cd1 O29 C27 C10 169.6(2) 4_666
Cd1 O28 C27 O29 9.5(3) 4_666
Cd1 O28 C27 C10 -168.8(2) 4_666
Cd1 N31 C32 C33 172.8(3) .
Cd1 N31 C36 C35 -173.4(3) .
Cd1 N43 C44 C45 -169.7(2) 2_645
Cd1 N43 C48 C47 169.3(2) 2_645
Cd1 N49 C54 C53 -176.1(3) .
Cd1 N49 C50 C51 177.4(3) .
O30 C11 C10 C9 -177.8(2) .
O30 C11 C10 C27 3.4(4) .
O25 Cd1 O24 C23 -8.45(15) .
O25 Cd1 N31 C32 104.3(3) .
O25 Cd1 N31 C36 -82.3(3) .
O25 Cd1 N49 C54 -122.8(3) .
O25 Cd1 N49 C50 59.4(3) .
O25 C23 C15 C16 -174.1(2) .
O25 C23 C15 C14 1.1(4) .
O24 Cd1 O25 C23 8.20(14) .
O24 Cd1 N31 C32 157.2(3) .
O24 Cd1 N31 C36 -29.4(3) .
O24 Cd1 N49 C54 -176.4(3) .
O24 Cd1 N49 C50 5.9(3) .
O24 C23 C15 C16 0.0(4) .
O24 C23 C15 C14 175.2(2) .
O29 Cd1 O25 C23 11.9(2) 4_465
O29 Cd1 O24 C23 173.75(16) 4_465
O29 Cd1 N31 C32 -111.8(3) 4_465
O29 Cd1 N31 C36 61.6(3) 4_465
O29 Cd1 N49 C54 93.2(3) 4_465
O29 Cd1 N49 C50 -84.6(3) 4_465
O28 Cd1 O25 C23 -143.5(2) 4_465
O28 Cd1 O24 C23 157.15(16) 4_465
O28 Cd1 N31 C32 -60.3(3) 4_465
O28 Cd1 N31 C36 113.1(3) 4_465
O28 Cd1 N49 C54 39.9(3) 4_465
O28 Cd1 N49 C50 -137.8(3) 4_465
N31 Cd1 O25 C23 92.50(16) .
N31 Cd1 O24 C23 -106.73(16) .
N31 Cd1 N49 C54 140.1(4) .
N31 Cd1 N49 C50 -37.6(6) .
N31 C32 C33 C34 1.1(6) .
N43 Cd1 O25 C23 -174.40(16) 2_655
N43 Cd1 O24 C23 -12.23(19) 2_655
N43 Cd1 N31 C32 20.3(3) 2_655
N43 Cd1 N31 C36 -166.3(3) 2_655
N43 Cd1 N49 C54 -39.9(3) 2_655
N43 Cd1 N49 C50 142.3(3) 2_655
N43 C44 C45 C46 1.4(5) .
N49 Cd1 O25 C23 -75.95(16) .
N49 Cd1 O24 C23 81.21(16) .
N49 Cd1 N31 C32 -159.8(4) .
N49 Cd1 N31 C36 13.7(5) .
C13 C22 C17 C16 -2.3(4) .
C13 C22 C17 C18 -179.7(3) .
C13 C22 C21 C20 178.8(3) .
C46 C52 C53 C54 175.1(3) .
C46 C52 C51 C50 -173.8(3) .
C46 C47 C48 N43 0.5(5) .
C2 C11 C10 C9 3.3(4) .
C2 C11 C10 C27 -175.5(2) .
C2 C3 C8 C9 0.7(4) .
C2 C3 C8 C7 -179.8(3) .
C2 C3 C4 C5 179.4(3) .
C11 C2 C3 C8 2.2(4) .
C11 C2 C3 C4 -177.2(2) .
C11 C2 C12 C13 -119.5(3) .
C11 C10 C27 O29 -7.0(4) .
C11 C10 C27 O28 171.4(3) .
C23 C15 C16 C17 177.5(2) .
C23 C15 C14 O26 4.1(4) .
C23 C15 C14 C13 -174.6(2) .
C52 C46 C47 C48 -176.1(3) .
C52 C46 C45 C44 175.1(3) .
C52 C53 C54 N49 -0.6(7) .
C52 C51 C50 N49 -2.3(7) .
C3 C2 C11 O30 176.9(2) .
C3 C2 C11 C10 -4.2(4) .
C3 C2 C12 C13 61.0(3) .
C3 C8 C7 C6 1.0(6) .
C3 C4 C5 C6 -0.1(5) .
C22 C13 C14 O26 177.0(2) .
C22 C13 C14 C15 -4.3(4) .
C22 C13 C12 C2 61.7(3) .
C22 C17 C16 C15 -1.4(4) .
C22 C17 C18 C19 1.8(5) .
C22 C21 C20 C19 0.0(6) .
C17 C22 C21 C20 0.7(5) .
C17 C18 C19 C20 -1.1(7) .
C47 C46 C52 C53 -32.7(4) .
C47 C46 C52 C51 144.4(3) .
C47 C46 C45 C44 -3.2(4) .
C16 C17 C18 C19 -175.6(4) .
C16 C15 C14 O26 179.4(2) .
C16 C15 C14 C13 0.6(4) .
C40 C34 C35 C36 179.6(3) .
C40 C34 C33 C32 179.8(3) .
C40 C41 C42 N37 0.5(6) .
C40 C39 C38 N37 -1.5(9) .
C34 C40 C41 C42 -179.2(3) .
C34 C40 C39 C38 179.6(5) .
C34 C35 C36 N31 0.1(6) .
C9 C10 C27 O29 174.2(3) .
C9 C10 C27 O28 -7.4(4) .
C9 C8 C7 C6 -179.6(4) .
C10 C9 C8 C3 -1.7(4) .
C10 C9 C8 C7 178.9(3) .
C44 N43 C48 C47 -2.4(4) .
C48 N43 C44 C45 1.5(4) .
C14 C13 C22 C17 5.1(4) .
C14 C13 C22 C21 -173.0(3) .
C14 C13 C12 C2 -118.6(3) .
C14 C15 C16 C17 2.3(4) .
C12 C13 C22 C17 -175.3(3) .
C12 C13 C22 C21 6.6(4) .
C12 C13 C14 O26 -2.7(4) .
C12 C13 C14 C15 176.1(2) .
C12 C2 C11 O30 -2.6(4) .
C12 C2 C11 C10 176.3(2) .
C12 C2 C3 C8 -178.4(2) .
C12 C2 C3 C4 2.3(4) .
C45 C46 C52 C53 149.0(3) .
C45 C46 C52 C51 -34.0(4) .
C45 C46 C47 C48 2.3(4) .
C8 C3 C4 C5 0.0(4) .
C8 C9 C10 C11 -0.3(4) .
C8 C9 C10 C27 178.5(3) .
C8 C7 C6 C5 -1.0(6) .
C4 C3 C8 C9 -179.9(3) .
C4 C3 C8 C7 -0.5(4) .
C4 C5 C6 C7 0.5(6) .
C21 C22 C17 C16 175.9(3) .
C21 C22 C17 C18 -1.5(4) .
C21 C20 C19 C18 0.2(7) .
C35 C34 C33 C32 -0.6(5) .
C53 C52 C51 C50 3.4(6) .
C41 C40 C34 C35 -13.3(4) .
C41 C40 C34 C33 166.3(3) .
C41 C40 C39 C38 -0.8(7) .
C54 N49 C50 C51 -0.3(6) .
C51 C52 C53 C54 -2.1(6) .
C32 N31 C36 C35 0.3(6) .
C42 N37 C38 C39 3.2(8) .
C18 C17 C16 C15 175.9(3) .
C36 N31 C32 C33 -1.0(6) .
C50 N49 C54 C53 1.8(6) .
C33 C34 C35 C36 0.0(5) .
C39 C40 C34 C35 166.3(4) .
C39 C40 C34 C33 -14.2(5) .
C39 C40 C41 C42 1.3(5) .
C38 N37 C42 C41 -2.7(7) .

loop_
_exptl_oxdiff_crystal_face_indexfrac_h
_exptl_oxdiff_crystal_face_indexfrac_k
_exptl_oxdiff_crystal_face_indexfrac_l
_exptl_oxdiff_crystal_face_x
_exptl_oxdiff_crystal_face_y
_exptl_oxdiff_crystal_face_z
-0.0059 9.9897 3.0288 0.0268 -0.0653 -0.9427
-3.9632 -4.0417 11.9961 -0.8464 -0.5797 0.1433
7.9924 4.0163 -4.0081 0.0152 0.8909 -0.4003
-6.9776 -5.0293 8.0017 -0.4065 -0.8385 0.3771
6.9926 -4.9705 -8.0312 0.1438 0.8621 0.4962
0.9984 9.9867 4.0260 -0.1024 0.0264 -0.9838
0.9668 -0.9593 -12.0030 0.8667 0.2747 0.3472
8.0119 2.9961 1.9876 -0.4828 0.8098 -0.4518
-3.0264 -2.9708 -8.9991 0.7805 -0.1846 0.5241
-4.0277 9.0084 -2.9625 0.6745 -0.4019 -0.6447
-0.0120 -7.9730 -8.0218 0.4189 0.1301 0.8838
6.0138 -7.9909 -2.0387 -0.3562 0.6803 0.6372
-4.0141 9.9916 2.0394 0.3076 -0.4738 -0.8478
-8.0104 -1.9995 -0.9849 0.4305 -0.8261 0.3414
4.9795 -3.9611 -11.0224 0.5071 0.6903 0.5142
-2.0371 3.0328 -9.9839 0.9662 -0.0793 0.0054
2.0341 -9.0192 5.9670 -0.8093 0.1491 0.6112
2.0371 -3.0328 9.9839 -0.9662 0.0793 -0.0054
-0.9939 -10.9901 -3.0291 -0.0025 -0.0379 1.0480
0.0375 -7.0301 8.9775 -0.8915 -0.1086 0.4030
-5.9928 5.9708 8.0315 -0.1681 -0.7589 -0.6015
-0.9668 0.9593 12.0030 -0.8667 -0.2747 -0.3472
-0.0375 7.0301 -8.9775 0.8915 0.1086 -0.4030

loop_
_smtbx_masks_void_nr
_smtbx_masks_void_average_x
_smtbx_masks_void_average_y
_smtbx_masks_void_average_z
_smtbx_masks_void_volume
_smtbx_masks_void_count_electrons
1 0.179 0.000 0.500 493.3 68.8
2 -0.676 0.500 1.000 493.3 68.8
3 0.434 0.636 0.631 15.4 0.0
4 0.434 0.864 0.131 15.4 0.0
5 0.566 0.136 0.869 15.4 0.0
6 0.566 0.364 0.369 15.4 0.0
